data_7036752
loop_
_publ_author_name
'Masuda, Jason D.'
'Boer\'e, Ren\'e T'

_publ_section_title
;
 Metal carbonyl complexes of phosphaamidines. Coordinative integrity
 detected in C-amino(\l(3),\s(2))-phosphaalkene isomers coordinated
 through n(P) HOMO-1 donor orbitals.
;
_journal_issue 5
_journal_name_full 'Dalton transactions (Cambridge, England : 2003)'
_journal_page_first 2102
_journal_page_last 2115
_journal_paper_doi 10.1039/c5dt03393d
_journal_volume 45
_journal_year 2016
_chemical_compound_source No.
_chemical_formula_moiety 'C32 H42 N O P'
_chemical_formula_sum 'C32 H42 N O P'
_chemical_formula_weight 487.63
_chemical_melting_point 406
_chemical_name_common
; 
 1,3-bis(2,6-diisopropylphenyl)-2-(4-methoxypphenyl)-3-aza-1\l3-phosphapropene 
;
_chemical_name_systematic
'(aZ)-N-[2,6-bis(1-methylethyl)phenyl]-a-[[2,6-bis(1-methylethyl)phenyl] phosphinidene]-4-methoxy-benzenemethanamine chromium pentacarbonyl complex'
_chemical_properties_physical Moisture-sensitive
_space_group_crystal_system monoclinic
_space_group_IT_number 14
_space_group_name_Hall '-P 2ybc'
_space_group_name_H-M_alt 'P 1 21/c 1'
_symmetry_space_group_name_Hall '-P 2ybc'
_symmetry_space_group_name_H-M 'P 1 21/c 1'
_atom_sites_solution_hydrogens mixed
_atom_sites_solution_primary direct
_atom_sites_solution_secondary difmap
_audit_creation_method SHELXL-2014/6
_audit_update_record
;
2015-09-29 deposited with the CCDC.
2015-10-02 downloaded from the CCDC.
;
_cell_angle_alpha 90
_cell_angle_beta 117.319(9)
_cell_angle_gamma 90
_cell_formula_units_Z 4
_cell_length_a 18.1914(16)
_cell_length_b 10.1898(5)
_cell_length_c 18.1080(12)
_cell_measurement_reflns_used 5683
_cell_measurement_temperature 293(2)
_cell_measurement_theta_max 25,5
_cell_measurement_theta_min 2
_cell_volume 2982.2(4)
_computing_cell_refinement 'Stoe IPDS V2.63'
_computing_data_collection 'Stoe IPDS V2.63'
_computing_data_reduction 'Stoe IPDS V2.63'
_computing_molecular_graphics 'Mercury (Macrae <i>et al.</i>, 2008)'
_computing_publication_material 'publCIF (Westrip, 2010)'
_computing_structure_refinement 'SHELXL-2014/6 (Sheldrick, 2015)'
_computing_structure_solution 'SIR97 (Giacovazzo et al., 1997)'
_diffrn_ambient_temperature 293(2)
_diffrn_measured_fraction_theta_full 0.942
_diffrn_measured_fraction_theta_max 0.942
_diffrn_measurement_device_type 'Stoe IPDS'
_diffrn_measurement_method Phi-Oscillation
_diffrn_radiation_monochromator graphite
_diffrn_radiation_source 'fine-focus sealed tube'
_diffrn_radiation_type MoK\a
_diffrn_radiation_wavelength 0.71073
_diffrn_reflns_av_R_equivalents 0.1008
_diffrn_reflns_av_unetI/netI 0.0845
_diffrn_reflns_laue_measured_fraction_full 0.942
_diffrn_reflns_laue_measured_fraction_max 0.942
_diffrn_reflns_limit_h_max 21
_diffrn_reflns_limit_h_min -21
_diffrn_reflns_limit_k_max 12
_diffrn_reflns_limit_k_min -12
_diffrn_reflns_limit_l_max 20
_diffrn_reflns_limit_l_min -20
_diffrn_reflns_number 30504
_diffrn_reflns_point_group_measured_fraction_full 0.942
_diffrn_reflns_point_group_measured_fraction_max 0.942
_diffrn_reflns_theta_full 25.000
_diffrn_reflns_theta_max 25.350
_diffrn_reflns_theta_min 2.941
_exptl_absorpt_coefficient_mu 0.115
_exptl_absorpt_correction_T_max .9879
_exptl_absorpt_correction_T_min .9008
_exptl_absorpt_correction_type analytical
_exptl_absorpt_process_details
; 
 STOE/XRED  (Stoe IPDS V2.63)
;
_exptl_crystal_colour yellow
_exptl_crystal_density_diffrn 1.086
_exptl_crystal_description block
_exptl_crystal_F_000 1056
_exptl_crystal_recrystallization_method 'Re-crystallisation from solvent: Methanol'
_exptl_crystal_size_max 0.430
_exptl_crystal_size_mid 0.300
_exptl_crystal_size_min 0.160
_refine_diff_density_max 0.181
_refine_diff_density_min -0.130
_refine_diff_density_rms 0.031
_refine_ls_extinction_method none
_refine_ls_goodness_of_fit_ref 0.843
_refine_ls_hydrogen_treatment mixed
_refine_ls_matrix_type full
_refine_ls_number_parameters 328
_refine_ls_number_reflns 5133
_refine_ls_number_restraints 267
_refine_ls_restrained_S_all 0.859
_refine_ls_R_factor_all 0.1097
_refine_ls_R_factor_gt 0.0471
_refine_ls_shift/su_max 0.000
_refine_ls_shift/su_mean 0.000
_refine_ls_structure_factor_coef Fsqd
_refine_ls_weighting_details 'w=1/[\s^2^(Fo^2^)+(0.0590P)^2^] where P=(Fo^2^+2Fc^2^)/3'
_refine_ls_weighting_scheme calc
_refine_ls_wR_factor_gt 0.1005
_refine_ls_wR_factor_ref 0.1190
_reflns_Friedel_coverage 0.000
_reflns_number_gt 2523
_reflns_number_total 5133
_reflns_threshold_expression 'I > 2\s(I)'
_cod_data_source_file c5dt03393d2.cif
_cod_data_source_block 9b_MeOPAmH
_cod_depositor_comments 'Adding full bibliography for 7036752--7036756.cif.'
_cod_database_code 7036752
_shelx_space_group_comment
;
The symmetry employed for this shelxl refinement is uniquely defined
by the following loop, which should always be used as a source of
symmetry information in preference to the above space-group names.
They are only intended as comments.
;
_shelx_estimated_absorpt_t_min 0.901
_shelx_estimated_absorpt_t_max 0.988
_shelxl_version_number 2014/6

loop_
_space_group_symop_operation_xyz
'x, y, z'
'-x, y+1/2, -z+1/2'
'-x, -y, -z'
'x, -y-1/2, z-1/2'

loop_
_atom_site_label
_atom_site_type_symbol
_atom_site_fract_x
_atom_site_fract_y
_atom_site_fract_z
_atom_site_U_iso_or_equiv
_atom_site_adp_type
_atom_site_occupancy
_atom_site_site_symmetry_order
_atom_site_calc_flag
_atom_site_refinement_flags_posn
_atom_site_refinement_flags_adp
P P 0.23355(5) 0.03583(7) 0.38203(5) 0.0574(2) Uani 1 1 d . U
O1 O 0.29450(16) 0.6117(2) 0.54303(15) 0.1004(8) Uani 1 1 d . U
N N 0.25174(13) 0.17354(19) 0.26312(14) 0.0514(5) Uani 1 1 d . U
H1 H 0.2302(15) 0.104(2) 0.2334(16) 0.062 Uiso 1 1 d . U
C1 C 0.25538(13) 0.1723(2) 0.34014(15) 0.0433(6) Uani 1 1 d . U
C2 C 0.27171(14) 0.2942(2) 0.38967(15) 0.0452(6) Uani 1 1 d . U
C3 C 0.23441(15) 0.4120(2) 0.35501(17) 0.0528(6) Uani 1 1 d . U
H3 H 0.2037 0.4185 0.2976 0.063 Uiso 1 1 calc R U
C4 C 0.24166(17) 0.5215(3) 0.40410(19) 0.0629(7) Uani 1 1 d . U
H4 H 0.2164 0.6003 0.3797 0.075 Uiso 1 1 calc R U
C5 C 0.28651(18) 0.5116(3) 0.4890(2) 0.0664(8) Uani 1 1 d . U
C6 C 0.2373(3) 0.7158(3) 0.5133(3) 0.1224(15) Uani 1 1 d . U
H6A H 0.2465 0.7657 0.4733 0.184 Uiso 1 1 calc R U
H6B H 0.2443 0.7715 0.5588 0.184 Uiso 1 1 calc R U
H6C H 0.1821 0.6811 0.4875 0.184 Uiso 1 1 calc R U
C7 C 0.32697(18) 0.3965(3) 0.52474(18) 0.0707(8) Uani 1 1 d . U
H7 H 0.3591 0.3915 0.5821 0.085 Uiso 1 1 calc R U
C8 C 0.32008(16) 0.2891(3) 0.47614(17) 0.0614(7) Uani 1 1 d . U
H8 H 0.3479 0.2121 0.5009 0.074 Uiso 1 1 calc R U
C9 C 0.27404(15) 0.2732(2) 0.22116(16) 0.0473(6) Uani 1 1 d . U
C10 C 0.21475(16) 0.3060(2) 0.14038(16) 0.0553(6) Uani 1 1 d . U
C11 C 0.13075(18) 0.2403(3) 0.10146(19) 0.0740(8) Uani 1 1 d . U
H11 H 0.1159 0.2230 0.1462 0.089 Uiso 1 1 calc R U
C12 C 0.1349(2) 0.1066(4) 0.0636(2) 0.1062(12) Uani 1 1 d . U
H12A H 0.1485 0.1200 0.0188 0.159 Uiso 1 1 calc R U
H12B H 0.0821 0.0636 0.0428 0.159 Uiso 1 1 calc R U
H12C H 0.1765 0.0529 0.1055 0.159 Uiso 1 1 calc R U
C13 C 0.0617(2) 0.3247(4) 0.0365(2) 0.1253(15) Uani 1 1 d . U
H13A H 0.0586 0.4066 0.0611 0.188 Uiso 1 1 calc R U
H13B H 0.0098 0.2793 0.0170 0.188 Uiso 1 1 calc R U
H13C H 0.0732 0.3410 -0.0094 0.188 Uiso 1 1 calc R U
C14 C 0.2366(2) 0.3967(3) 0.09617(19) 0.0719(8) Uani 1 1 d . U
H14 H 0.1982 0.4196 0.0425 0.086 Uiso 1 1 calc R U
C15 C 0.3134(2) 0.4524(3) 0.1304(2) 0.0754(8) Uani 1 1 d . U
H15 H 0.3268 0.5126 0.0999 0.090 Uiso 1 1 calc R U
C16 C 0.37032(19) 0.4200(3) 0.2089(2) 0.0679(8) Uani 1 1 d . U
H16 H 0.4219 0.4603 0.2316 0.082 Uiso 1 1 calc R U
C17 C 0.35378(16) 0.3279(2) 0.25663(16) 0.0525(6) Uani 1 1 d . U
C18 C 0.42301(15) 0.2877(3) 0.34020(18) 0.0642(7) Uani 1 1 d . U
H18 H 0.3995 0.2285 0.3664 0.077 Uiso 1 1 calc R U
C19 C 0.4898(2) 0.2109(4) 0.3284(3) 0.1115(13) Uani 1 1 d . U
H19A H 0.4642 0.1412 0.2892 0.167 Uiso 1 1 calc R U
H19B H 0.5289 0.1748 0.3807 0.167 Uiso 1 1 calc R U
H19C H 0.5178 0.2690 0.3079 0.167 Uiso 1 1 calc R U
C20 C 0.4599(2) 0.4061(3) 0.3982(2) 0.1023(12) Uani 1 1 d . U
H20A H 0.4859 0.4638 0.3753 0.153 Uiso 1 1 calc R U
H20B H 0.5001 0.3762 0.4519 0.153 Uiso 1 1 calc R U
H20C H 0.4166 0.4523 0.4036 0.153 Uiso 1 1 calc R U
C21 C 0.20772(16) -0.0901(2) 0.30030(16) 0.0510(6) Uani 1 1 d . U
C22 C 0.12385(18) -0.1256(3) 0.25312(18) 0.0674(8) Uani 1 1 d . U
C23 C 0.05459(19) -0.0478(3) 0.2578(2) 0.0907(10) Uani 1 1 d . U
H23 H 0.0789 0.0353 0.2856 0.109 Uiso 1 1 calc R U
C24 C -0.0152(2) -0.0127(5) 0.1725(3) 0.1461(17) Uani 1 1 d . U
H24A H -0.0474 -0.0897 0.1474 0.219 Uiso 1 1 calc R U
H24B H 0.0079 0.0204 0.1380 0.219 Uiso 1 1 calc R U
H24C H -0.0498 0.0530 0.1785 0.219 Uiso 1 1 calc R U
C25 C 0.0216(3) -0.1141(5) 0.3092(4) 0.182(3) Uani 1 1 d . U
H25A H -0.0055 -0.1941 0.2825 0.273 Uiso 1 1 calc R U
H25B H -0.0174 -0.0575 0.3155 0.273 Uiso 1 1 calc R U
H25C H 0.0663 -0.1339 0.3629 0.273 Uiso 1 1 calc R U
C26 C 0.1044(2) -0.2326(3) 0.2007(2) 0.0923(10) Uani 1 1 d . U
H26 H 0.0492 -0.2569 0.1699 0.111 Uiso 1 1 calc R U
C27 C 0.1640(3) -0.3033(3) 0.1929(2) 0.0992(11) Uani 1 1 d . U
H27 H 0.1492 -0.3754 0.1575 0.119 Uiso 1 1 calc R U
C28 C 0.2451(3) -0.2690(3) 0.2369(2) 0.0866(10) Uani 1 1 d . U
H28 H 0.2852 -0.3180 0.2308 0.104 Uiso 1 1 calc R U
C29 C 0.26952(18) -0.1613(2) 0.29107(19) 0.0640(7) Uani 1 1 d . U
C30 C 0.3597(2) -0.1249(3) 0.3392(2) 0.0837(9) Uani 1 1 d . U
H30 H 0.3617 -0.0314 0.3528 0.100 Uiso 1 1 calc R U
C31 C 0.4085(3) -0.1416(5) 0.2907(4) 0.174(2) Uani 1 1 d . U
H31A H 0.4100 -0.2328 0.2782 0.261 Uiso 1 1 calc R U
H31B H 0.4639 -0.1102 0.3234 0.261 Uiso 1 1 calc R U
H31C H 0.3824 -0.0924 0.2400 0.261 Uiso 1 1 calc R U
C32 C 0.4009(3) -0.1992(5) 0.4219(3) 0.162(2) Uani 1 1 d . U
H32A H 0.3697 -0.1858 0.4520 0.243 Uiso 1 1 calc R U
H32B H 0.4562 -0.1672 0.4542 0.243 Uiso 1 1 calc R U
H32C H 0.4025 -0.2912 0.4113 0.243 Uiso 1 1 calc R U

loop_
_atom_site_aniso_label
_atom_site_aniso_U_11
_atom_site_aniso_U_22
_atom_site_aniso_U_33
_atom_site_aniso_U_23
_atom_site_aniso_U_13
_atom_site_aniso_U_12
P 0.0818(5) 0.0546(4) 0.0482(5) -0.0035(3) 0.0404(4) -0.0104(4)
O1 0.141(2) 0.0837(15) 0.0862(18) -0.0409(13) 0.0601(15) -0.0250(14)
N 0.0695(14) 0.0483(11) 0.0413(14) -0.0015(9) 0.0297(11) -0.0083(10)
C1 0.0422(13) 0.0546(13) 0.0360(15) 0.0008(10) 0.0205(11) 0.0009(10)
C2 0.0462(13) 0.0533(14) 0.0419(16) -0.0023(10) 0.0251(11) -0.0065(11)
C3 0.0593(16) 0.0562(15) 0.0479(17) -0.0027(12) 0.0289(13) -0.0018(12)
C4 0.0747(18) 0.0545(15) 0.071(2) -0.0059(14) 0.0437(16) -0.0024(13)
C5 0.0826(19) 0.0645(17) 0.066(2) -0.0241(14) 0.0459(16) -0.0256(14)
C6 0.205(4) 0.066(2) 0.132(4) -0.025(2) 0.108(3) -0.004(3)
C7 0.090(2) 0.0768(19) 0.0463(19) -0.0149(14) 0.0318(15) -0.0224(16)
C8 0.0696(17) 0.0648(16) 0.0465(18) -0.0040(12) 0.0239(13) -0.0104(13)
C9 0.0636(15) 0.0451(12) 0.0437(16) 0.0015(11) 0.0336(12) 0.0046(11)
C10 0.0704(17) 0.0618(16) 0.0404(17) 0.0000(12) 0.0312(13) 0.0114(13)
C11 0.0735(18) 0.101(2) 0.0435(19) -0.0046(15) 0.0236(14) 0.0093(16)
C12 0.098(3) 0.125(3) 0.092(3) -0.047(2) 0.040(2) -0.023(2)
C13 0.088(3) 0.180(4) 0.076(3) 0.015(3) 0.010(2) 0.030(3)
C14 0.105(2) 0.0775(19) 0.0441(19) 0.0148(14) 0.0433(16) 0.0216(17)
C15 0.113(2) 0.0661(18) 0.070(2) 0.0140(15) 0.0621(19) 0.0040(17)
C16 0.086(2) 0.0631(17) 0.073(2) 0.0020(14) 0.0526(17) -0.0072(14)
C17 0.0634(16) 0.0522(14) 0.0542(17) 0.0004(12) 0.0376(13) 0.0019(12)
C18 0.0528(15) 0.0749(18) 0.067(2) 0.0090(14) 0.0295(14) 0.0009(13)
C19 0.090(2) 0.141(3) 0.129(4) 0.036(3) 0.071(2) 0.039(2)
C20 0.092(2) 0.101(2) 0.083(3) -0.008(2) 0.0134(19) -0.0258(19)
C21 0.0735(17) 0.0444(13) 0.0452(16) 0.0015(11) 0.0360(13) -0.0034(12)
C22 0.082(2) 0.0639(17) 0.058(2) -0.0078(13) 0.0344(15) -0.0093(14)
C23 0.068(2) 0.103(2) 0.097(3) -0.0178(19) 0.0342(18) -0.0085(17)
C24 0.098(3) 0.184(5) 0.140(4) 0.021(3) 0.040(3) 0.022(3)
C25 0.196(5) 0.203(5) 0.234(6) 0.085(5) 0.174(5) 0.071(4)
C26 0.113(3) 0.086(2) 0.074(3) -0.0244(18) 0.040(2) -0.0244(19)
C27 0.155(3) 0.070(2) 0.085(3) -0.0261(18) 0.065(3) -0.017(2)
C28 0.131(3) 0.0661(19) 0.089(3) -0.0041(17) 0.073(2) 0.0113(19)
C29 0.089(2) 0.0554(15) 0.065(2) 0.0073(13) 0.0500(16) 0.0070(14)
C30 0.084(2) 0.0753(19) 0.110(3) 0.0162(18) 0.061(2) 0.0190(16)
C31 0.163(4) 0.205(5) 0.236(6) -0.043(4) 0.162(5) -0.021(4)
C32 0.101(3) 0.178(5) 0.169(5) 0.079(4) 0.029(3) 0.006(3)

loop_
_atom_type_symbol
_atom_type_description
_atom_type_scat_dispersion_real
_atom_type_scat_dispersion_imag
_atom_type_scat_source
C C 0.0033 0.0016 'International Tables Vol C Tables 4.2.6.8 and 6.1.1.4'
H H 0.0000 0.0000 'International Tables Vol C Tables 4.2.6.8 and 6.1.1.4'
N N 0.0061 0.0033 'International Tables Vol C Tables 4.2.6.8 and 6.1.1.4'
O O 0.0106 0.0060 'International Tables Vol C Tables 4.2.6.8 and 6.1.1.4'
P P 0.1023 0.0942 'International Tables Vol C Tables 4.2.6.8 and 6.1.1.4'

loop_
_geom_angle_atom_site_label_1
_geom_angle_atom_site_label_2
_geom_angle_atom_site_label_3
_geom_angle
C1 P C21 103.54(11)
C5 O1 C6 117.9(3)
C1 N C9 130.9(2)
C1 N H1 114.9(17)
C9 N H1 114.1(18)
N C1 C2 120.9(2)
N C1 P 123.11(18)
C2 C1 P 115.80(18)
C3 C2 C8 117.8(2)
C3 C2 C1 122.3(2)
C8 C2 C1 119.6(2)
C2 C3 C4 121.5(3)
C2 C3 H3 119.2
C4 C3 H3 119.2
C5 C4 C3 119.2(3)
C5 C4 H4 120.4
C3 C4 H4 120.4
C4 C5 O1 123.8(3)
C4 C5 C7 120.2(2)
O1 C5 C7 116.0(3)
O1 C6 H6A 109.5
O1 C6 H6B 109.5
H6A C6 H6B 109.5
O1 C6 H6C 109.5
H6A C6 H6C 109.5
H6B C6 H6C 109.5
C8 C7 C5 120.3(3)
C8 C7 H7 119.8
C5 C7 H7 119.8
C7 C8 C2 120.8(3)
C7 C8 H8 119.6
C2 C8 H8 119.6
C10 C9 C17 121.4(2)
C10 C9 N 116.9(2)
C17 C9 N 121.5(2)
C14 C10 C9 118.1(3)
C14 C10 C11 121.2(3)
C9 C10 C11 120.6(2)
C10 C11 C13 114.0(3)
C10 C11 C12 110.7(2)
C13 C11 C12 110.1(3)
C10 C11 H11 107.2
C13 C11 H11 107.2
C12 C11 H11 107.2
C11 C12 H12A 109.5
C11 C12 H12B 109.5
H12A C12 H12B 109.5
C11 C12 H12C 109.5
H12A C12 H12C 109.5
H12B C12 H12C 109.5
C11 C13 H13A 109.5
C11 C13 H13B 109.5
H13A C13 H13B 109.5
C11 C13 H13C 109.5
H13A C13 H13C 109.5
H13B C13 H13C 109.5
C15 C14 C10 121.1(3)
C15 C14 H14 119.4
C10 C14 H14 119.4
C16 C15 C14 120.2(3)
C16 C15 H15 119.9
C14 C15 H15 119.9
C15 C16 C17 122.1(3)
C15 C16 H16 118.9
C17 C16 H16 118.9
C16 C17 C9 117.0(3)
C16 C17 C18 118.9(2)
C9 C17 C18 124.1(2)
C17 C18 C20 111.9(2)
C17 C18 C19 110.2(3)
C20 C18 C19 111.7(3)
C17 C18 H18 107.6
C20 C18 H18 107.6
C19 C18 H18 107.6
C18 C19 H19A 109.5
C18 C19 H19B 109.5
H19A C19 H19B 109.5
C18 C19 H19C 109.5
H19A C19 H19C 109.5
H19B C19 H19C 109.5
C18 C20 H20A 109.5
C18 C20 H20B 109.5
H20A C20 H20B 109.5
C18 C20 H20C 109.5
H20A C20 H20C 109.5
H20B C20 H20C 109.5
C29 C21 C22 119.7(2)
C29 C21 P 121.9(2)
C22 C21 P 118.02(19)
C26 C22 C21 118.9(3)
C26 C22 C23 119.4(3)
C21 C22 C23 121.6(2)
C25 C23 C22 112.4(3)
C25 C23 C24 110.7(4)
C22 C23 C24 113.0(3)
C25 C23 H23 106.8
C22 C23 H23 106.8
C24 C23 H23 106.8
C23 C24 H24A 109.5
C23 C24 H24B 109.5
H24A C24 H24B 109.5
C23 C24 H24C 109.5
H24A C24 H24C 109.5
H24B C24 H24C 109.5
C23 C25 H25A 109.5
C23 C25 H25B 109.5
H25A C25 H25B 109.5
C23 C25 H25C 109.5
H25A C25 H25C 109.5
H25B C25 H25C 109.5
C27 C26 C22 121.6(3)
C27 C26 H26 119.2
C22 C26 H26 119.2
C26 C27 C28 120.3(3)
C26 C27 H27 119.9
C28 C27 H27 119.9
C27 C28 C29 121.3(3)
C27 C28 H28 119.3
C29 C28 H28 119.3
C28 C29 C21 118.2(3)
C28 C29 C30 120.6(3)
C21 C29 C30 121.2(3)
C29 C30 C31 114.0(3)
C29 C30 C32 111.0(3)
C31 C30 C32 110.8(4)
C29 C30 H30 106.9
C31 C30 H30 106.9
C32 C30 H30 106.9
C30 C31 H31A 109.5
C30 C31 H31B 109.5
H31A C31 H31B 109.5
C30 C31 H31C 109.5
H31A C31 H31C 109.5
H31B C31 H31C 109.5
C30 C32 H32A 109.5
C30 C32 H32B 109.5
H32A C32 H32B 109.5
C30 C32 H32C 109.5
H32A C32 H32C 109.5
H32B C32 H32C 109.5

loop_
_geom_bond_atom_site_label_1
_geom_bond_atom_site_label_2
_geom_bond_distance
P C1 1.716(2)
P C21 1.849(2)
O1 C5 1.375(3)
O1 C6 1.408(4)
N C1 1.365(3)
N C9 1.434(3)
N H1 0.87(2)
C1 C2 1.480(3)
C2 C3 1.379(3)
C2 C8 1.401(3)
C3 C4 1.395(3)
C3 H3 0.9300
C4 C5 1.373(4)
C4 H4 0.9300
C5 C7 1.379(4)
C6 H6A 0.9600
C6 H6B 0.9600
C6 H6C 0.9600
C7 C8 1.373(4)
C7 H7 0.9300
C8 H8 0.9300
C9 C10 1.402(3)
C9 C17 1.404(3)
C10 C14 1.394(4)
C10 C11 1.514(4)
C11 C13 1.531(4)
C11 C12 1.543(4)
C11 H11 0.9800
C12 H12A 0.9600
C12 H12B 0.9600
C12 H12C 0.9600
C13 H13A 0.9600
C13 H13B 0.9600
C13 H13C 0.9600
C14 C15 1.365(4)
C14 H14 0.9300
C15 C16 1.361(4)
C15 H15 0.9300
C16 C17 1.399(3)
C16 H16 0.9300
C17 C18 1.515(4)
C18 C20 1.537(4)
C18 C19 1.540(4)
C18 H18 0.9800
C19 H19A 0.9600
C19 H19B 0.9600
C19 H19C 0.9600
C20 H20A 0.9600
C20 H20B 0.9600
C20 H20C 0.9600
C21 C29 1.411(3)
C21 C22 1.412(4)
C22 C26 1.381(4)
C22 C23 1.524(4)
C23 C25 1.483(5)
C23 C24 1.524(5)
C23 H23 0.9800
C24 H24A 0.9600
C24 H24B 0.9600
C24 H24C 0.9600
C25 H25A 0.9600
C25 H25B 0.9600
C25 H25C 0.9600
C26 C27 1.362(5)
C26 H26 0.9300
C27 C28 1.363(5)
C27 H27 0.9300
C28 C29 1.401(4)
C28 H28 0.9300
C29 C30 1.509(4)
C30 C31 1.518(5)
C30 C32 1.532(5)
C30 H30 0.9800
C31 H31A 0.9600
C31 H31B 0.9600
C31 H31C 0.9600
C32 H32A 0.9600
C32 H32B 0.9600
C32 H32C 0.9600

loop_
_geom_torsion_atom_site_label_1
_geom_torsion_atom_site_label_2
_geom_torsion_atom_site_label_3
_geom_torsion_atom_site_label_4
_geom_torsion
C9 N C1 C2 11.2(4)
C9 N C1 P -174.16(19)
C21 P C1 N 0.2(2)
C21 P C1 C2 175.02(17)
N C1 C2 C3 43.1(3)
P C1 C2 C3 -131.9(2)
N C1 C2 C8 -143.4(2)
P C1 C2 C8 41.6(3)
C8 C2 C3 C4 -2.4(3)
C1 C2 C3 C4 171.3(2)
C2 C3 C4 C5 -0.5(4)
C3 C4 C5 O1 -177.1(2)
C3 C4 C5 C7 3.0(4)
C6 O1 C5 C4 17.7(4)
C6 O1 C5 C7 -162.4(3)
C4 C5 C7 C8 -2.6(4)
O1 C5 C7 C8 177.4(2)
C5 C7 C8 C2 -0.3(4)
C3 C2 C8 C7 2.7(4)
C1 C2 C8 C7 -171.1(2)
C1 N C9 C10 -129.1(3)
C1 N C9 C17 55.9(3)
C17 C9 C10 C14 -1.0(3)
N C9 C10 C14 -176.1(2)
C17 C9 C10 C11 176.5(2)
N C9 C10 C11 1.5(3)
C14 C10 C11 C13 -30.3(4)
C9 C10 C11 C13 152.2(3)
C14 C10 C11 C12 94.5(3)
C9 C10 C11 C12 -83.0(3)
C9 C10 C14 C15 -0.1(4)
C11 C10 C14 C15 -177.7(3)
C10 C14 C15 C16 0.0(4)
C14 C15 C16 C17 1.4(4)
C15 C16 C17 C9 -2.4(4)
C15 C16 C17 C18 174.3(3)
C10 C9 C17 C16 2.2(3)
N C9 C17 C16 177.1(2)
C10 C9 C17 C18 -174.2(2)
N C9 C17 C18 0.6(4)
C16 C17 C18 C20 57.7(3)
C9 C17 C18 C20 -125.9(3)
C16 C17 C18 C19 -67.2(3)
C9 C17 C18 C19 109.3(3)
C1 P C21 C29 81.8(2)
C1 P C21 C22 -105.9(2)
C29 C21 C22 C26 2.1(4)
P C21 C22 C26 -170.4(2)
C29 C21 C22 C23 -177.0(3)
P C21 C22 C23 10.5(4)
C26 C22 C23 C25 78.1(5)
C21 C22 C23 C25 -102.8(4)
C26 C22 C23 C24 -48.1(5)
C21 C22 C23 C24 131.0(3)
C21 C22 C26 C27 -0.7(5)
C23 C22 C26 C27 178.4(3)
C22 C26 C27 C28 -0.5(6)
C26 C27 C28 C29 0.2(5)
C27 C28 C29 C21 1.1(5)
C27 C28 C29 C30 180.0(3)
C22 C21 C29 C28 -2.3(4)
P C21 C29 C28 169.8(2)
C22 C21 C29 C30 178.9(3)
P C21 C29 C30 -9.0(4)
C28 C29 C30 C31 38.1(4)
C21 C29 C30 C31 -143.1(3)
C28 C29 C30 C32 -87.9(4)
C21 C29 C30 C32 90.9(4)
